data_7244301
loop_
_publ_author_name
'Cheplakova, Anastasia M.'
'Samsonenko, Denis G.'
'Lazarenko, Vladimir'
'Dorovatovskii, Pavel'
'Zubavichus, Yan'
'Khrustalev, Victor N.'
'Rakhmanova, Marianna I.'
'Fedin, Vladimir P.'

_publ_section_title
;
 Synthesis, supramolecular isomerism, and photoluminescence of
 scandium(III) complexes with tetrafluoroterephthalate ligand
;
_journal_name_full CrystEngComm
_journal_paper_doi 10.1039/D1CE01689J
_journal_year 2022
_chemical_formula_sum 'C8 H3 F4 O6 Sc'
_chemical_formula_weight 316.06
_space_group_crystal_system monoclinic
_space_group_IT_number 14
_space_group_name_Hall '-P 2ybc'
_space_group_name_H-M_alt 'P 1 21/c 1'
_atom_sites_solution_hydrogens difmap
_atom_sites_solution_primary dual
_atom_sites_solution_secondary difmap
_audit_creation_method SHELXL-2018/3
_audit_update_record
;
2021-12-01 deposited with the CCDC.	2022-01-26 downloaded from the CCDC.
;
_cell_angle_alpha 90
_cell_angle_beta 90.416(12)
_cell_angle_gamma 90
_cell_formula_units_Z 4
_cell_length_a 6.4029(11)
_cell_length_b 7.5702(12)
_cell_length_c 19.555(2)
_cell_measurement_reflns_used 1224
_cell_measurement_temperature 130(2)
_cell_measurement_theta_max 27.79
_cell_measurement_theta_min 4.15
_cell_volume 947.8(2)
_computing_cell_refinement 'CrysAlisPro 1.171.38.46 (Rigaku OD, 2015)'
_computing_data_collection 'CrysAlisPro 1.171.38.46 (Rigaku OD, 2015)'
_computing_data_reduction 'CrysAlisPro 1.171.38.46 (Rigaku OD, 2015)'
_computing_molecular_graphics 'ShelXle (H\"ubschle, 2011)'
_computing_publication_material 'CIFTAB (Sheldrick, 2015)'
_computing_structure_refinement 'SHELXL-2018 (Sheldrick, 2015)'
_computing_structure_solution 'SHELXT-2018 (Sheldrick, 2015)'
_diffrn_ambient_temperature 130(2)
_diffrn_detector 'CCD plate'
_diffrn_detector_area_resol_mean 10.6168
_diffrn_detector_type AtlasS2
_diffrn_measured_fraction_theta_full 0.989
_diffrn_measured_fraction_theta_max 0.987
_diffrn_measurement_device 'four-circle diffractometer'
_diffrn_measurement_device_type 'New Xcalibur, AtlasS2'
_diffrn_measurement_method '\w scans'
_diffrn_radiation_monochromator graphite
_diffrn_radiation_probe x-ray
_diffrn_radiation_source 'fine-focus sealed tube'
_diffrn_radiation_type MoK\a
_diffrn_radiation_wavelength 0.71073
_diffrn_reflns_av_R_equivalents 0.0422
_diffrn_reflns_av_unetI/netI 0.0562
_diffrn_reflns_Laue_measured_fraction_full 0.989
_diffrn_reflns_Laue_measured_fraction_max 0.987
_diffrn_reflns_limit_h_max 7
_diffrn_reflns_limit_h_min -7
_diffrn_reflns_limit_k_max 9
_diffrn_reflns_limit_k_min -7
_diffrn_reflns_limit_l_max 21
_diffrn_reflns_limit_l_min -24
_diffrn_reflns_number 4294
_diffrn_reflns_point_group_measured_fraction_full 0.989
_diffrn_reflns_point_group_measured_fraction_max 0.987
_diffrn_reflns_theta_full 25.500
_diffrn_reflns_theta_max 26.020
_diffrn_reflns_theta_min 3.341
_diffrn_source 'sealed X-ray tube'
_exptl_absorpt_coefficient_mu 0.867
_exptl_absorpt_correction_T_max 1.00000
_exptl_absorpt_correction_T_min 0.90752
_exptl_absorpt_correction_type multi-scan
_exptl_absorpt_process_details
;
CrysAlisPro 1.171.38.46 (Rigaku Oxford Diffraction, 2015)
Empirical absorption correction using spherical harmonics,
implemented in SCALE3 ABSPACK scaling algorithm.
;
_exptl_crystal_colour colorless
_exptl_crystal_density_diffrn 2.215
_exptl_crystal_description plate
_exptl_crystal_F_000 624
_exptl_crystal_size_max 0.21
_exptl_crystal_size_mid 0.09
_exptl_crystal_size_min 0.04
_refine_diff_density_max 0.914
_refine_diff_density_min -0.684
_refine_diff_density_rms 0.162
_refine_ls_extinction_method none
_refine_ls_goodness_of_fit_ref 1.126
_refine_ls_hydrogen_treatment refxyz
_refine_ls_matrix_type full
_refine_ls_number_parameters 182
_refine_ls_number_reflns 1842
_refine_ls_number_restraints 58
_refine_ls_restrained_S_all 1.211
_refine_ls_R_factor_all 0.0965
_refine_ls_R_factor_gt 0.0830
_refine_ls_shift/su_max 0.000
_refine_ls_shift/su_mean 0.000
_refine_ls_structure_factor_coef Fsqd
_refine_ls_weighting_details 'w=1/[\s^2^(Fo^2^)+(0.1709P)^2^+3.5215P] where P=(Fo^2^+2Fc^2^)/3'
_refine_ls_weighting_scheme calc
_refine_ls_wR_factor_gt 0.2311
_refine_ls_wR_factor_ref 0.2582
_reflns_Friedel_coverage 0.000
_reflns_number_gt 1571
_reflns_number_total 1842
_reflns_threshold_expression 'I > 2\s(I)'
_cod_data_source_file d1ce01689j2.cif
_cod_data_source_block sn789
_cod_original_sg_symbol_H-M 'P 21/c'
_cod_database_code 7244301
_shelx_shelxl_version_number 2018/3
_shelx_space_group_comment
;
The symmetry employed for this shelxl refinement is uniquely defined
by the following loop, which should always be used as a source of
symmetry information in preference to the above space-group names.
They are only intended as comments.
;
_shelx_estimated_absorpt_t_min 0.839
_shelx_estimated_absorpt_t_max 0.966

loop_
_space_group_symop_operation_xyz
'x, y, z'
'-x, y+1/2, -z+1/2'
'-x, -y, -z'
'x, -y-1/2, z-1/2'

loop_
_atom_site_label
_atom_site_type_symbol
_atom_site_fract_x
_atom_site_fract_y
_atom_site_fract_z
_atom_site_U_iso_or_equiv
_atom_site_adp_type
_atom_site_occupancy
_atom_site_site_symmetry_order
_atom_site_calc_flag
_atom_site_refinement_flags_posn
_atom_site_refinement_flags_adp
_atom_site_refinement_flags_occupancy
_atom_site_disorder_assembly
_atom_site_disorder_group
Sc1 Sc 0.5022(2) 0.40014(18) 0.24604(6) 0.0125(5) Uani 1 1 d . U . . .
O1 O 0.5407(9) 0.6447(7) 0.2911(3) 0.0143(12) Uani 1 1 d D U . . .
H1 H 0.646(10) 0.649(13) 0.317(4) 0.017 Uiso 1 1 d D U . . .
O2 O 0.1956(10) 0.3699(8) 0.2836(3) 0.0177(13) Uani 1 1 d D . . . .
H21 H 0.140(12) 0.300(9) 0.255(4) 0.021 Uiso 1 1 d D U . . .
H22 H 0.124(11) 0.464(6) 0.286(5) 0.021 Uiso 1 1 d D U . . .
O11 O 0.6308(9) 0.3005(8) 0.3363(3) 0.0193(13) Uani 1 1 d . U . . .
O12 O 0.6292(9) 0.0095(7) 0.3433(3) 0.0201(13) Uani 1 1 d . U . . .
O13 O 0.7877(9) 0.0977(8) 0.6991(3) 0.0162(12) Uani 1 1 d . . . . .
O14 O 1.0018(11) 0.3190(7) 0.6771(3) 0.0198(13) Uani 1 1 d . . . . .
C11 C 0.6528(13) 0.1608(10) 0.3686(4) 0.0127(16) Uani 1 1 d . U . . .
C12 C 0.7071(13) 0.1731(9) 0.4435(4) 0.0123(16) Uani 1 1 d . . . . .
C13 C 0.7372(12) 0.0227(10) 0.4837(4) 0.0136(17) Uani 1 1 d . . . . .
C14 C 0.7870(14) 0.0349(11) 0.5523(4) 0.0144(16) Uani 1 1 d . . . . .
C15 C 0.8121(13) 0.1957(11) 0.5847(4) 0.0139(16) Uani 1 1 d . . . . .
C16 C 0.7850(14) 0.3450(10) 0.5447(4) 0.0159(17) Uani 1 1 d . . . . .
C17 C 0.7284(13) 0.3349(10) 0.4769(4) 0.0134(17) Uani 1 1 d . . . . .
C18 C 0.8741(13) 0.2063(10) 0.6593(4) 0.0143(16) Uani 1 1 d . . . . .
F11 F 0.7170(8) -0.1400(6) 0.4578(2) 0.0157(11) Uani 1 1 d . U . . .
F12 F 0.8115(8) -0.1165(6) 0.5864(2) 0.0184(11) Uani 1 1 d . U . . .
F13 F 0.8027(9) 0.5050(6) 0.5720(2) 0.0220(12) Uani 1 1 d . U . . .
F14 F 0.7015(9) 0.4857(6) 0.4443(2) 0.0232(12) Uani 1 1 d . U . . .

loop_
_atom_site_aniso_label
_atom_site_aniso_U_11
_atom_site_aniso_U_22
_atom_site_aniso_U_33
_atom_site_aniso_U_23
_atom_site_aniso_U_13
_atom_site_aniso_U_12
Sc1 0.0297(8) 0.0038(7) 0.0039(7) 0.0007(5) -0.0017(8) 0.0011(6)
O1 0.021(2) 0.0106(18) 0.0110(18) -0.0008(14) -0.0025(15) 0.0002(15)
O2 0.032(3) 0.012(3) 0.010(3) -0.005(2) -0.002(3) 0.005(3)
O11 0.028(2) 0.0158(19) 0.0146(19) 0.0004(16) -0.0041(16) 0.0005(16)
O12 0.027(2) 0.017(2) 0.0165(19) -0.0024(16) -0.0031(16) -0.0011(16)
O13 0.029(3) 0.015(3) 0.005(3) 0.002(2) 0.001(2) 0.002(2)
O14 0.036(3) 0.014(3) 0.010(3) -0.002(2) -0.004(3) -0.001(3)
C11 0.016(2) 0.011(2) 0.011(2) 0.0002(17) -0.0015(17) -0.0002(17)
C12 0.021(4) 0.004(3) 0.012(4) 0.000(3) 0.000(3) 0.001(3)
C13 0.023(4) 0.005(4) 0.013(4) 0.001(3) -0.001(3) 0.000(3)
C14 0.025(4) 0.006(4) 0.013(4) 0.002(3) 0.001(3) 0.001(3)
C15 0.022(4) 0.011(4) 0.009(4) 0.000(3) -0.002(3) 0.000(3)
C16 0.029(4) 0.008(4) 0.011(4) -0.002(3) -0.001(3) -0.004(3)
C17 0.024(4) 0.008(4) 0.009(4) 0.005(3) -0.003(3) -0.003(3)
C18 0.025(4) 0.010(4) 0.008(4) 0.001(3) -0.001(3) 0.007(3)
F11 0.031(2) 0.0052(19) 0.011(2) -0.0014(16) -0.0052(18) 0.0024(18)
F12 0.036(2) 0.008(2) 0.011(2) 0.0042(16) 0.0002(19) 0.0029(19)
F13 0.046(3) 0.008(2) 0.012(2) -0.0037(16) -0.0048(19) -0.0033(19)
F14 0.048(3) 0.009(2) 0.013(2) 0.0027(17) -0.006(2) -0.003(2)

loop_
_atom_type_symbol
_atom_type_description
_atom_type_scat_dispersion_real
_atom_type_scat_dispersion_imag
_atom_type_scat_source
C C 0.0033 0.0016 'International Tables Vol C Tables 4.2.6.8 and 6.1.1.4'
H H 0.0000 0.0000 'International Tables Vol C Tables 4.2.6.8 and 6.1.1.4'
O O 0.0106 0.0060 'International Tables Vol C Tables 4.2.6.8 and 6.1.1.4'
F F 0.0171 0.0103 'International Tables Vol C Tables 4.2.6.8 and 6.1.1.4'
Sc Sc 0.2519 0.3716 'International Tables Vol C Tables 4.2.6.8 and 6.1.1.4'

loop_
_geom_angle_atom_site_label_1
_geom_angle_atom_site_label_2
_geom_angle_atom_site_label_3
_geom_angle
_geom_angle_site_symmetry_1
_geom_angle_site_symmetry_3
_geom_angle_publ_flag
O1 Sc1 O1 175.11(13) . 2_645 yes
O1 Sc1 O2 84.3(2) 2_645 . yes
O1 Sc1 O2 93.3(2) . . yes
O1 Sc1 O11 85.3(2) . . yes
O1 Sc1 O11 90.5(2) 2_645 . yes
O1 Sc1 O12 91.4(2) 2_645 2_655 yes
O1 Sc1 O12 92.7(2) . 2_655 yes
O11 Sc1 O2 91.6(2) . . yes
O11 Sc1 O12 177.9(2) . 2_655 yes
O12 Sc1 O2 88.0(2) 2_655 . yes
O13 Sc1 O1 88.1(2) 4_565 2_645 yes
O13 Sc1 O1 94.6(2) 4_565 . yes
O13 Sc1 O2 171.6(2) 4_565 . yes
O13 Sc1 O11 92.0(2) 4_565 . yes
O13 Sc1 O12 88.7(2) 4_565 2_655 yes
Sc1 O1 Sc1 132.0(3) . 2_655 yes
Sc1 O1 H1 106(7) 2_655 . ?
Sc1 O1 H1 113(7) . . ?
Sc1 O2 H21 103(6) . . ?
Sc1 O2 H22 115(6) . . ?
H21 O2 H22 110(3) . . ?
C11 O11 Sc1 141.5(5) . . ?
C11 O12 Sc1 137.1(5) . 2_645 ?
C18 O13 Sc1 131.8(5) . 4_566 ?
O11 C11 O12 124.4(7) . . ?
O11 C11 C12 117.8(7) . . ?
O12 C11 C12 117.8(7) . . ?
C13 C12 C11 121.8(7) . . ?
C17 C12 C11 122.1(7) . . ?
C17 C12 C13 116.1(7) . . ?
C14 C13 C12 121.5(8) . . ?
F11 C13 C12 121.8(7) . . ?
F11 C13 C14 116.7(7) . . ?
C15 C14 C13 122.0(7) . . ?
F12 C14 C13 117.0(7) . . ?
F12 C14 C15 121.0(7) . . ?
C14 C15 C16 116.6(7) . . ?
C14 C15 C18 121.2(7) . . ?
C16 C15 C18 122.2(7) . . ?
C17 C16 C15 122.0(7) . . ?
F13 C16 C15 120.5(7) . . ?
F13 C16 C17 117.4(7) . . ?
C16 C17 C12 121.7(7) . . ?
F14 C17 C12 121.5(7) . . ?
F14 C17 C16 116.8(7) . . ?
O13 C18 C15 116.6(7) . . ?
O14 C18 O13 124.8(7) . . ?
O14 C18 C15 118.7(7) . . ?

loop_
_geom_bond_atom_site_label_1
_geom_bond_atom_site_label_2
_geom_bond_distance
_geom_bond_site_symmetry_2
_geom_bond_publ_flag
Sc1 O1 2.064(6) . yes
Sc1 O1 2.083(6) 2_645 yes
Sc1 O2 2.114(7) . yes
Sc1 O11 2.083(6) . yes
Sc1 O12 2.103(6) 2_655 yes
Sc1 O13 2.051(6) 4_565 yes
O1 H1 0.84(2) . ?
O2 H21 0.85(2) . ?
O2 H22 0.85(2) . ?
O11 C11 1.239(10) . ?
O12 C11 1.256(10) . ?
O13 C18 1.263(10) . ?
O14 C18 1.230(10) . ?
C11 C12 1.506(11) . ?
C12 C13 1.395(10) . ?
C12 C17 1.394(11) . ?
C13 C14 1.381(11) . ?
C13 F11 1.337(9) . ?
C14 C15 1.380(12) . ?
C14 F12 1.335(9) . ?
C15 C16 1.385(11) . ?
C15 C18 1.511(10) . ?
C16 C17 1.374(12) . ?
C16 F13 1.329(9) . ?
C17 F14 1.318(9) . ?
